data_4113747
loop_
_publ_author_name
'Tracy A. Hanna'
'Lihua Liu'
'Alfredo M. Angeles-Boza'
'Xiaodi Kou'
'C. David Gutsche'
'Krzysztof Ejsmont'
'William H. Watson'
'Lev N. Zakharov'
'Christopher D. Incarvito'
'Arnold L. Rheingold'

_publ_contact_author 'Tracy A. Hanna'
_publ_contact_author_email T.Hanna@tcu.edu
_publ_section_title
;
 Synthesis, Structures, and Conformational Characteristics of Calixarene
 Monoanions and Dianions
;
_journal_name_full 'Journal of the American Chemical Society'
_journal_page_first 6228
_journal_page_last 6238
_journal_paper_doi 10.1021/ja0289797
_journal_volume 125
_journal_year 2003
_chemical_formula_sum 'C56 H78 Li2 O10'
_chemical_formula_weight 925.06
_chemical_name_systematic
; 
 ? 
;
_space_group_IT_number 14
_symmetry_cell_setting monoclinic
_symmetry_space_group_name_Hall '-P 2yn'
_symmetry_space_group_name_H-M 'P 1 21/n 1'
_atom_sites_solution_hydrogens geom
_atom_sites_solution_primary direct
_atom_sites_solution_secondary difmap
_audit_creation_method SHELXL-97
_cell_angle_alpha 90.00
_cell_angle_beta 100.354(4)
_cell_angle_gamma 90.00
_cell_formula_units_Z 4
_cell_length_a 13.668(3)
_cell_length_b 22.379(5)
_cell_length_c 20.881(4)
_cell_measurement_temperature 293(2)
_cell_volume 6283(2)
_computing_cell_refinement 'Bruker SMART'
_computing_data_collection 'Bruker SMART'
_computing_data_reduction 'Bruker SHELXTL'
_computing_molecular_graphics 'Bruker SHELXTL'
_computing_publication_material 'Bruker SHELXTL'
_computing_structure_refinement 'SHELXL-97 (Sheldrick, 1997)'
_computing_structure_solution 'SHELXS-97 (Sheldrick, 1990)'
_diffrn_ambient_temperature 293(2)
_diffrn_measured_fraction_theta_full 0.999
_diffrn_measured_fraction_theta_max 0.999
_diffrn_measurement_device_type 'CCD area detector'
_diffrn_measurement_method 'phi and omega scans'
_diffrn_radiation_monochromator graphite
_diffrn_radiation_source 'fine-focus sealed tube'
_diffrn_radiation_type MoK\a
_diffrn_radiation_wavelength 0.71073
_diffrn_reflns_av_R_equivalents 0.0878
_diffrn_reflns_av_sigmaI/netI 0.0880
_diffrn_reflns_limit_h_max 13
_diffrn_reflns_limit_h_min -11
_diffrn_reflns_limit_k_max 22
_diffrn_reflns_limit_k_min -22
_diffrn_reflns_limit_l_max 21
_diffrn_reflns_limit_l_min -21
_diffrn_reflns_number 21748
_diffrn_reflns_theta_full 21.00
_diffrn_reflns_theta_max 21.00
_diffrn_reflns_theta_min 1.65
_exptl_absorpt_coefficient_mu 0.065
_exptl_absorpt_correction_type empirical
_exptl_crystal_density_diffrn 0.978
_exptl_crystal_F_000 2000
_exptl_crystal_size_max .63
_exptl_crystal_size_mid .35
_exptl_crystal_size_min .33
_refine_diff_density_max 0.699
_refine_diff_density_min -0.409
_refine_diff_density_rms 0.094
_refine_ls_extinction_coef 0.0053(14)
_refine_ls_extinction_expression Fc^*^=kFc[1+0.001xFc^2^\l^3^/sin(2\q)]^-1/4^
_refine_ls_extinction_method SHELXL
_refine_ls_goodness_of_fit_ref 1.088
_refine_ls_hydrogen_treatment mixed
_refine_ls_matrix_type full
_refine_ls_number_parameters 642
_refine_ls_number_reflns 6735
_refine_ls_number_restraints 0
_refine_ls_restrained_S_all 1.088
_refine_ls_R_factor_all 0.1601
_refine_ls_R_factor_gt 0.1052
_refine_ls_shift/su_max 4.020
_refine_ls_shift/su_mean 0.132
_refine_ls_structure_factor_coef Fsqd
_refine_ls_weighting_details 'calc w=1/[\s^2^(Fo^2^)+(0.2000P)^2^+0.0000P] where P=(Fo^2^+2Fc^2^)/3'
_refine_ls_weighting_scheme calc
_refine_ls_wR_factor_gt 0.2777
_refine_ls_wR_factor_ref 0.3187
_reflns_number_gt 3959
_reflns_number_total 6735
_reflns_threshold_expression >2sigma(I)
_cod_data_source_file ja0289797si20021230_042221_12.cif
_cod_data_source_block 40
_cod_database_code 4113747

loop_
_symmetry_equiv_pos_as_xyz
'x, y, z'
'-x+1/2, y+1/2, -z+1/2'
'-x, -y, -z'
'x-1/2, -y-1/2, z-1/2'

loop_
_atom_site_label
_atom_site_type_symbol
_atom_site_fract_x
_atom_site_fract_y
_atom_site_fract_z
_atom_site_U_iso_or_equiv
_atom_site_adp_type
_atom_site_occupancy
_atom_site_symmetry_multiplicity
_atom_site_calc_flag
_atom_site_refinement_flags
Li1 Li 0.5750(8) 0.5100(4) 0.9799(5) 0.042(3) Uani 1 1 d .
Li2 Li 0.5710(9) 0.5864(5) 1.1202(5) 0.050(3) Uani 1 1 d .
O1 O 0.5862(3) 0.59470(18) 0.9669(2) 0.0431(12) Uani 1 1 d .
O2 O 0.5019(3) 0.63952(18) 1.05499(18) 0.0397(11) Uani 1 1 d .
O3 O 0.3590(3) 0.56631(19) 1.02638(19) 0.0426(12) Uani 1 1 d .
O4 O 0.4433(3) 0.49017(17) 0.92835(17) 0.0380(11) Uani 1 1 d .
O5 O 0.7042(4) 0.6178(2) 1.1470(3) 0.0673(15) Uani 1 1 d .
O6 O 0.5171(4) 0.5919(2) 1.2029(2) 0.0717(16) Uani 1 1 d .
O7 O 0.7634(5) 0.7116(3) 0.3159(3) 0.103(2) Uani 1 1 d .
O8 O 0.9407(11) 0.5072(7) 0.7795(8) 0.304(10) Uani 1 1 d .
O9 O 0.168(5) 0.0996(11) 0.020(2) 0.90(6) Uani 1 1 d .
O10 O 0.970(4) 0.9349(16) 0.075(3) 0.78(5) Uani 1 1 d .
C1 C 0.6045(5) 0.6338(3) 0.9196(3) 0.0417(17) Uani 1 1 d .
C2 C 0.5948(5) 0.6117(3) 0.8550(3) 0.0481(19) Uani 1 1 d .
C3 C 0.6183(5) 0.6493(4) 0.8075(4) 0.065(2) Uani 1 1 d .
H3 H 0.6125 0.6351 0.7652 0.078 Uiso 1 1 calc R
C4 C 0.6504(6) 0.7077(4) 0.8208(4) 0.074(3) Uani 1 1 d .
C5 C 0.6559(5) 0.7291(4) 0.8848(4) 0.068(2) Uani 1 1 d .
H5 H 0.6756 0.7684 0.8942 0.081 Uiso 1 1 calc R
C6 C 0.6327(5) 0.6930(3) 0.9348(3) 0.0474(18) Uani 1 1 d .
C7 C 0.6389(5) 0.7177(3) 1.0041(3) 0.0501(19) Uani 1 1 d .
H7A H 0.6851 0.7510 1.0101 0.060 Uiso 1 1 calc R
H7B H 0.6657 0.6868 1.0350 0.060 Uiso 1 1 calc R
C8 C 0.5386(5) 0.7388(3) 1.0199(3) 0.0441(17) Uani 1 1 d .
C9 C 0.4759(5) 0.6985(3) 1.0456(3) 0.0383(16) Uani 1 1 d .
C10 C 0.3845(5) 0.7188(3) 1.0609(3) 0.0410(17) Uani 1 1 d .
C11 C 0.3578(5) 0.7787(3) 1.0474(3) 0.0528(19) Uani 1 1 d .
H11 H 0.2975 0.7921 1.0569 0.063 Uiso 1 1 calc R
C12 C 0.4165(6) 0.8193(3) 1.0206(3) 0.054(2) Uani 1 1 d .
C13 C 0.5072(6) 0.7980(3) 1.0088(3) 0.057(2) Uani 1 1 d .
H13 H 0.5492 0.8245 0.9926 0.069 Uiso 1 1 calc R
C14 C 0.3177(5) 0.6768(3) 1.0903(3) 0.0425(17) Uani 1 1 d .
H14A H 0.2835 0.6999 1.1189 0.051 Uiso 1 1 calc R
H14B H 0.3595 0.6480 1.1172 0.051 Uiso 1 1 calc R
C15 C 0.2390(5) 0.6422(3) 1.0422(3) 0.0368(16) Uani 1 1 d .
C16 C 0.2646(5) 0.5904(3) 1.0115(3) 0.0343(16) Uani 1 1 d .
C17 C 0.1948(5) 0.5603(3) 0.9653(3) 0.0362(16) Uani 1 1 d .
C18 C 0.0966(5) 0.5808(3) 0.9533(3) 0.0416(17) Uani 1 1 d .
H18 H 0.0497 0.5602 0.9235 0.050 Uiso 1 1 calc R
C19 C 0.0662(5) 0.6312(3) 0.9845(3) 0.0408(17) Uani 1 1 d .
C20 C 0.1403(5) 0.6613(3) 1.0280(3) 0.0447(18) Uani 1 1 d .
H20 H 0.1226 0.6956 1.0483 0.054 Uiso 1 1 calc R
C21 C 0.2278(5) 0.5088(3) 0.9253(3) 0.0374(16) Uani 1 1 d .
H21A H 0.2687 0.4811 0.9542 0.045 Uiso 1 1 calc R
H21B H 0.1698 0.4874 0.9031 0.045 Uiso 1 1 calc R
C22 C 0.2870(5) 0.5330(3) 0.8752(3) 0.0349(16) Uani 1 1 d .
C23 C 0.3899(5) 0.5243(3) 0.8802(3) 0.0342(16) Uani 1 1 d .
C24 C 0.4381(5) 0.5507(3) 0.8322(3) 0.0378(16) Uani 1 1 d .
C25 C 0.3791(6) 0.5793(3) 0.7785(3) 0.0505(19) Uani 1 1 d .
H25 H 0.4110 0.5944 0.7462 0.061 Uiso 1 1 calc R
C26 C 0.2769(5) 0.5864(3) 0.7705(3) 0.0429(17) Uani 1 1 d .
C27 C 0.2338(5) 0.5630(3) 0.8206(3) 0.0409(17) Uani 1 1 d .
H27 H 0.1655 0.5674 0.8179 0.049 Uiso 1 1 calc R
C28 C 0.5510(5) 0.5508(3) 0.8367(3) 0.0500(19) Uani 1 1 d .
H28A H 0.5805 0.5218 0.8691 0.060 Uiso 1 1 calc R
H28B H 0.5669 0.5389 0.7951 0.060 Uiso 1 1 calc R
C29 C 0.6801(9) 0.7476(6) 0.7659(5) 0.122(5) Uani 1 1 d .
C30 C 0.7363(16) 0.7995(6) 0.7878(6) 0.233(11) Uani 1 1 d .
H30A H 0.7350 0.8266 0.7521 0.349 Uiso 1 1 calc R
H30B H 0.8038 0.7883 0.8048 0.349 Uiso 1 1 calc R
H30C H 0.7080 0.8185 0.8215 0.349 Uiso 1 1 calc R
C31 C 0.7731(10) 0.7083(8) 0.7362(8) 0.201(9) Uani 1 1 d .
H31A H 0.7530 0.6674 0.7286 0.302 Uiso 1 1 calc R
H31B H 0.8337 0.7099 0.7675 0.302 Uiso 1 1 calc R
H31C H 0.7835 0.7260 0.6961 0.302 Uiso 1 1 calc R
C32 C 0.6008(8) 0.7501(5) 0.7077(4) 0.119(4) Uani 1 1 d .
H32A H 0.5428 0.7687 0.7188 0.178 Uiso 1 1 calc R
H32B H 0.5845 0.7103 0.6923 0.178 Uiso 1 1 calc R
H32C H 0.6234 0.7728 0.6743 0.178 Uiso 1 1 calc R
C33 C 0.3812(6) 0.8843(3) 1.0062(4) 0.072(2) Uani 1 1 d .
C34 C 0.2777(7) 0.8859(4) 0.9644(5) 0.107(3) Uani 1 1 d .
H34A H 0.2313 0.8670 0.9874 0.161 Uiso 1 1 calc R
H34B H 0.2784 0.8651 0.9243 0.161 Uiso 1 1 calc R
H34C H 0.2581 0.9267 0.9553 0.161 Uiso 1 1 calc R
C35 C 0.3800(11) 0.9167(4) 1.0706(6) 0.154(6) Uani 1 1 d .
H35A H 0.3465 0.9544 1.0621 0.231 Uiso 1 1 calc R
H35B H 0.4470 0.9234 1.0926 0.231 Uiso 1 1 calc R
H35C H 0.3456 0.8927 1.0975 0.231 Uiso 1 1 calc R
C36 C 0.4482(9) 0.9184(4) 0.9679(7) 0.146(5) Uani 1 1 d .
H36A H 0.4580 0.8951 0.9309 0.219 Uiso 1 1 calc R
H36B H 0.5113 0.9258 0.9953 0.219 Uiso 1 1 calc R
H36C H 0.4176 0.9557 0.9533 0.219 Uiso 1 1 calc R
C37 C -0.0420(5) 0.6516(3) 0.9705(4) 0.059(2) Uani 1 1 d .
C38 C -0.0795(9) 0.6548(8) 0.9001(6) 0.208(9) Uani 1 1 d .
H38A H -0.0420 0.6840 0.8810 0.311 Uiso 1 1 calc R
H38B H -0.1484 0.6661 0.8926 0.311 Uiso 1 1 calc R
H38C H -0.0725 0.6164 0.8808 0.311 Uiso 1 1 calc R
C39 C -0.1051(8) 0.6053(6) 0.9978(8) 0.175(7) Uani 1 1 d .
H39A H -0.1702 0.6214 0.9980 0.263 Uiso 1 1 calc R
H39B H -0.0743 0.5953 1.0415 0.263 Uiso 1 1 calc R
H39C H -0.1107 0.5700 0.9712 0.263 Uiso 1 1 calc R
C40 C -0.0606(9) 0.7078(6) 1.0039(8) 0.171(6) Uani 1 1 d .
H40A H -0.0299 0.7405 0.9854 0.256 Uiso 1 1 calc R
H40B H -0.0330 0.7046 1.0495 0.256 Uiso 1 1 calc R
H40C H -0.1309 0.7146 0.9987 0.256 Uiso 1 1 calc R
C41 C 0.2164(6) 0.6138(3) 0.7076(3) 0.058(2) Uani 1 1 d .
C42 C 0.1123(7) 0.6363(5) 0.7187(4) 0.099(3) Uani 1 1 d .
H42A H 0.0715 0.6026 0.7249 0.148 Uiso 1 1 calc R
H42B H 0.0810 0.6586 0.6813 0.148 Uiso 1 1 calc R
H42C H 0.1207 0.6614 0.7565 0.148 Uiso 1 1 calc R
C43 C 0.2051(8) 0.5664(4) 0.6541(3) 0.107(4) Uani 1 1 d .
H43A H 0.2697 0.5546 0.6467 0.160 Uiso 1 1 calc R
H43B H 0.1674 0.5827 0.6147 0.160 Uiso 1 1 calc R
H43C H 0.1711 0.5323 0.6672 0.160 Uiso 1 1 calc R
C44 C 0.2705(7) 0.6686(4) 0.6848(4) 0.102(3) Uani 1 1 d .
H44A H 0.2862 0.6966 0.7200 0.154 Uiso 1 1 calc R
H44B H 0.2281 0.6874 0.6489 0.154 Uiso 1 1 calc R
H44C H 0.3308 0.6558 0.6714 0.154 Uiso 1 1 calc R
C45 C 0.7777(6) 0.6186(3) 1.1913(4) 0.064(2) Uani 1 1 d .
C46 C 0.7841(8) 0.5789(4) 1.2491(4) 0.095(3) Uani 1 1 d .
H46A H 0.7756 0.6023 1.2863 0.143 Uiso 1 1 calc R
H46B H 0.8480 0.5598 1.2575 0.143 Uiso 1 1 calc R
H46C H 0.7329 0.5491 1.2408 0.143 Uiso 1 1 calc R
C47 C 0.8630(8) 0.6574(5) 1.1876(5) 0.116(4) Uani 1 1 d .
H47A H 0.8459 0.6848 1.1521 0.174 Uiso 1 1 calc R
H47B H 0.9185 0.6334 1.1808 0.174 Uiso 1 1 calc R
H47C H 0.8806 0.6793 1.2276 0.174 Uiso 1 1 calc R
C48 C 0.5201(6) 0.6309(4) 1.2435(4) 0.069(2) Uani 1 1 d .
C49 C 0.5323(8) 0.6951(4) 1.2286(5) 0.101(3) Uani 1 1 d .
H49A H 0.5972 0.7083 1.2490 0.151 Uiso 1 1 calc R
H49B H 0.4827 0.7182 1.2448 0.151 Uiso 1 1 calc R
H49C H 0.5247 0.7004 1.1823 0.151 Uiso 1 1 calc R
C50 C 0.5152(9) 0.6150(5) 1.3140(4) 0.130(4) Uani 1 1 d .
H50A H 0.5222 0.5726 1.3199 0.195 Uiso 1 1 calc R
H50B H 0.4523 0.6275 1.3237 0.195 Uiso 1 1 calc R
H50C H 0.5679 0.6350 1.3426 0.195 Uiso 1 1 calc R
C51 C 0.8739(8) 0.7849(4) 0.3690(5) 0.115(4) Uani 1 1 d .
H51A H 0.9074 0.7734 0.4116 0.172 Uiso 1 1 calc R
H51B H 0.8618 0.8272 0.3681 0.172 Uiso 1 1 calc R
H51C H 0.9146 0.7750 0.3375 0.172 Uiso 1 1 calc R
C52 C 0.7800(6) 0.7534(4) 0.3534(4) 0.063(2) Uani 1 1 d .
C53 C 0.6989(8) 0.7750(4) 0.3863(4) 0.104(3) Uani 1 1 d .
H53A H 0.6360 0.7614 0.3628 0.156 Uiso 1 1 calc R
H53B H 0.6995 0.8179 0.3874 0.156 Uiso 1 1 calc R
H53C H 0.7088 0.7597 0.4300 0.156 Uiso 1 1 calc R
C54 C 0.7378(9) 0.4912(6) 0.7205(5) 0.136(4) Uani 1 1 d .
H54A H 0.7093 0.5300 0.7103 0.203 Uiso 1 1 calc R
H54B H 0.6887 0.4652 0.7331 0.203 Uiso 1 1 calc R
H54C H 0.7598 0.4750 0.6829 0.203 Uiso 1 1 calc R
C55 C 0.851(3) 0.4980(15) 0.7923(18) 0.43(3) Uani 1 1 d .
C56 C 0.8196(10) 0.4597(4) 0.8485(4) 0.104(4) Uani 1 1 d .
H56A H 0.8762 0.4380 0.8709 0.157 Uiso 1 1 calc R
H56B H 0.7684 0.4320 0.8302 0.157 Uiso 1 1 calc R
H56C H 0.7949 0.4857 0.8785 0.157 Uiso 1 1 calc R
H1O H 0.561(6) 0.603(3) 1.005(4) 0.09(3) Uiso 1 1 d .
H3O H 0.419(7) 0.595(4) 1.039(4) 0.10(3) Uiso 1 1 d .

loop_
_atom_site_aniso_label
_atom_site_aniso_U_11
_atom_site_aniso_U_22
_atom_site_aniso_U_33
_atom_site_aniso_U_23
_atom_site_aniso_U_13
_atom_site_aniso_U_12
Li1 0.039(7) 0.044(6) 0.038(6) 0.006(5) -0.007(5) 0.009(5)
Li2 0.055(8) 0.053(7) 0.037(6) 0.002(5) -0.009(6) 0.008(6)
O1 0.052(3) 0.044(3) 0.035(2) 0.008(2) 0.011(2) 0.003(2)
O2 0.041(3) 0.033(3) 0.041(2) 0.0045(19) -0.004(2) 0.007(2)
O3 0.035(3) 0.046(3) 0.041(2) -0.003(2) -0.010(2) 0.009(2)
O4 0.038(3) 0.043(3) 0.029(2) -0.0011(19) -0.006(2) 0.008(2)
O5 0.058(4) 0.067(4) 0.067(3) -0.007(3) -0.014(3) 0.006(3)
O6 0.084(4) 0.080(4) 0.048(3) -0.013(3) 0.002(3) 0.005(3)
O7 0.101(5) 0.099(5) 0.100(4) -0.046(4) -0.005(4) 0.003(4)
O8 0.257(14) 0.372(19) 0.344(17) -0.222(15) 0.218(14) -0.212(14)
O9 2.00(16) 0.24(2) 0.73(6) -0.18(3) 0.95(9) -0.32(5)
O10 1.16(11) 0.47(4) 0.96(9) 0.08(5) 0.84(10) -0.16(6)
C1 0.031(4) 0.048(5) 0.045(4) 0.015(4) 0.003(3) 0.005(3)
C2 0.029(4) 0.072(5) 0.043(4) 0.020(4) 0.004(3) 0.004(4)
C3 0.036(5) 0.104(7) 0.052(5) 0.029(5) 0.001(4) -0.013(5)
C4 0.045(5) 0.110(8) 0.059(6) 0.046(5) -0.014(4) -0.017(5)
C5 0.038(5) 0.075(5) 0.081(6) 0.036(5) -0.011(4) -0.011(4)
C6 0.036(4) 0.046(5) 0.057(4) 0.019(4) 0.000(4) 0.004(3)
C7 0.035(4) 0.037(4) 0.075(5) 0.007(4) 0.000(4) -0.002(3)
C8 0.039(5) 0.035(4) 0.053(4) -0.002(3) -0.009(4) -0.001(3)
C9 0.036(4) 0.038(4) 0.035(4) -0.010(3) -0.010(3) 0.009(3)
C10 0.044(5) 0.039(4) 0.033(3) -0.010(3) -0.011(3) 0.008(4)
C11 0.043(5) 0.048(5) 0.059(4) -0.016(4) -0.014(4) 0.012(4)
C12 0.051(5) 0.036(4) 0.065(5) -0.007(4) -0.019(4) 0.010(4)
C13 0.060(6) 0.034(4) 0.068(5) 0.005(3) -0.016(4) 0.000(4)
C14 0.044(4) 0.047(4) 0.033(3) -0.005(3) -0.003(3) 0.012(3)
C15 0.033(4) 0.050(4) 0.026(3) 0.005(3) 0.001(3) 0.011(3)
C16 0.028(4) 0.042(4) 0.031(3) 0.007(3) 0.000(3) 0.012(3)
C17 0.036(5) 0.042(4) 0.027(3) 0.003(3) -0.002(3) 0.002(3)
C18 0.032(4) 0.044(4) 0.043(4) 0.010(3) -0.009(3) 0.003(3)
C19 0.033(4) 0.044(4) 0.044(4) 0.007(3) -0.001(3) 0.008(3)
C20 0.045(5) 0.051(4) 0.036(4) 0.004(3) 0.001(4) 0.011(4)
C21 0.031(4) 0.041(4) 0.035(3) 0.002(3) -0.008(3) 0.004(3)
C22 0.029(4) 0.036(4) 0.032(3) -0.006(3) -0.013(3) 0.007(3)
C23 0.037(4) 0.033(4) 0.027(3) 0.002(3) -0.009(3) 0.012(3)
C24 0.034(4) 0.049(4) 0.026(3) -0.001(3) -0.007(3) 0.009(3)
C25 0.058(6) 0.059(5) 0.031(4) 0.002(3) -0.001(4) -0.003(4)
C26 0.039(5) 0.046(4) 0.035(4) 0.004(3) -0.016(4) 0.001(3)
C27 0.038(4) 0.036(4) 0.042(4) -0.004(3) -0.012(4) 0.005(3)
C28 0.047(5) 0.070(5) 0.032(4) 0.005(3) 0.001(3) 0.016(4)
C29 0.100(9) 0.173(12) 0.084(7) 0.078(7) -0.010(7) -0.056(8)
C30 0.44(3) 0.153(13) 0.114(9) 0.028(9) 0.068(14) -0.186(17)
C31 0.127(12) 0.29(2) 0.203(15) 0.158(15) 0.082(12) 0.043(13)
C32 0.094(8) 0.163(10) 0.091(7) 0.086(7) -0.006(6) 0.005(7)
C33 0.067(6) 0.039(4) 0.094(6) -0.010(4) -0.027(5) 0.013(4)
C34 0.084(8) 0.066(6) 0.150(9) 0.008(6) -0.039(7) 0.023(5)
C35 0.208(15) 0.073(7) 0.148(10) -0.045(7) -0.060(10) 0.070(8)
C36 0.124(11) 0.051(6) 0.260(15) 0.043(8) 0.027(10) 0.007(6)
C37 0.034(5) 0.068(5) 0.073(5) -0.004(4) 0.001(4) 0.016(4)
C38 0.090(10) 0.40(3) 0.112(10) 0.033(12) -0.028(8) 0.143(13)
C39 0.056(8) 0.170(12) 0.307(19) 0.105(13) 0.049(10) 0.021(8)
C40 0.070(8) 0.164(12) 0.267(16) -0.055(12) 0.002(9) 0.054(8)
C41 0.064(6) 0.061(5) 0.038(4) 0.011(4) -0.017(4) 0.005(4)
C42 0.076(7) 0.127(8) 0.076(6) 0.031(5) -0.032(5) 0.028(6)
C43 0.155(10) 0.099(7) 0.041(4) -0.008(4) -0.049(6) 0.026(7)
C44 0.104(8) 0.116(8) 0.069(6) 0.054(5) -0.034(6) -0.013(6)
C45 0.053(6) 0.064(5) 0.066(5) -0.029(4) -0.012(5) 0.010(4)
C46 0.125(9) 0.077(6) 0.067(6) -0.010(5) -0.031(6) 0.020(6)
C47 0.074(7) 0.157(10) 0.115(8) -0.053(7) 0.010(6) -0.044(7)
C48 0.062(6) 0.085(7) 0.055(5) -0.005(5) -0.004(4) 0.006(5)
C49 0.096(8) 0.088(7) 0.104(7) -0.027(6) -0.021(6) -0.007(6)
C50 0.154(11) 0.175(11) 0.064(6) -0.020(6) 0.029(7) -0.003(9)
C51 0.087(8) 0.110(8) 0.123(8) 0.046(6) -0.048(7) -0.033(7)
C52 0.070(6) 0.061(5) 0.049(4) -0.014(4) -0.015(4) 0.003(5)
C53 0.135(10) 0.103(8) 0.070(6) -0.018(5) 0.005(6) 0.011(7)
C54 0.119(10) 0.184(12) 0.102(8) -0.046(8) 0.017(7) 0.025(9)
C55 0.41(4) 0.43(4) 0.54(5) -0.39(4) 0.28(4) -0.32(4)
C56 0.195(11) 0.070(6) 0.061(5) 0.034(5) 0.055(7) -0.014(6)

loop_
_atom_type_symbol
_atom_type_description
_atom_type_scat_dispersion_real
_atom_type_scat_dispersion_imag
_atom_type_scat_source
Li Li -0.0003 0.0001 'International Tables Vol C Tables 4.2.6.8 and 6.1.1.4'
O O 0.0106 0.0060 'International Tables Vol C Tables 4.2.6.8 and 6.1.1.4'
C C 0.0033 0.0016 'International Tables Vol C Tables 4.2.6.8 and 6.1.1.4'
H H 0.0000 0.0000 'International Tables Vol C Tables 4.2.6.8 and 6.1.1.4'

loop_
_geom_angle_atom_site_label_1
_geom_angle_atom_site_label_2
_geom_angle_atom_site_label_3
_geom_angle
_geom_angle_site_symmetry_1
_geom_angle_site_symmetry_3
O1 Li1 O3 143.6(6) . 3_667
O1 Li1 O4 103.4(5) . .
O3 Li1 O4 98.9(5) 3_667 .
O1 Li1 O4 99.6(5) . 3_667
O3 Li1 O4 101.8(5) 3_667 3_667
O4 Li1 O4 105.5(5) . 3_667
O1 Li1 Li1 109.2(7) . 3_667
O3 Li1 Li1 107.2(7) 3_667 3_667
O4 Li1 Li1 52.7(4) . 3_667
O4 Li1 Li1 52.7(4) 3_667 3_667
O1 Li1 Li2 126.3(5) . 3_667
O3 Li1 Li2 68.2(4) 3_667 3_667
O4 Li1 Li2 31.1(3) . 3_667
O4 Li1 Li2 115.7(5) 3_667 3_667
Li1 Li1 Li2 69.6(5) 3_667 3_667
O1 Li1 Li2 69.0(4) . .
O3 Li1 Li2 125.3(4) 3_667 .
O4 Li1 Li2 115.4(5) . .
O4 Li1 Li2 30.8(3) 3_667 .
Li1 Li1 Li2 69.2(5) 3_667 .
Li2 Li1 Li2 138.8(4) 3_667 .
O2 Li2 O5 107.3(6) . .
O2 Li2 O4 100.4(5) . 3_667
O5 Li2 O4 117.5(6) . 3_667
O2 Li2 O6 111.3(6) . .
O5 Li2 O6 101.6(5) . .
O4 Li2 O6 118.5(6) 3_667 .
O2 Li2 C23 132.8(5) . 3_667
O5 Li2 C23 99.6(5) . 3_667
O4 Li2 C23 32.4(2) 3_667 3_667
O6 Li2 C23 100.0(5) . 3_667
O2 Li2 Li1 78.3(4) . 3_667
O5 Li2 Li1 145.8(5) . 3_667
O4 Li2 Li1 30.9(3) 3_667 3_667
O6 Li2 Li1 107.7(5) . 3_667
C23 Li2 Li1 58.5(3) 3_667 3_667
O2 Li2 Li1 77.5(4) . .
O5 Li2 Li1 105.8(5) . .
O4 Li2 Li1 30.7(3) 3_667 .
O6 Li2 Li1 147.2(6) . .
C23 Li2 Li1 58.0(3) 3_667 .
Li1 Li2 Li1 41.2(4) 3_667 .
C1 O1 Li1 139.3(5) . .
C9 O2 Li2 141.0(5) . .
C16 O3 Li1 138.8(5) . 3_667
C23 O4 Li1 126.2(5) . .
C23 O4 Li1 124.8(4) . 3_667
Li1 O4 Li1 74.5(5) . 3_667
C23 O4 Li2 96.7(4) . 3_667
Li1 O4 Li2 118.0(5) . 3_667
Li1 O4 Li2 118.4(5) 3_667 3_667
C45 O5 Li2 144.7(6) . .
C48 O6 Li2 132.6(7) . .
O1 C1 C6 121.2(6) . .
O1 C1 C2 117.5(6) . .
C6 C1 C2 121.3(6) . .
C3 C2 C1 118.3(7) . .
C3 C2 C28 120.1(7) . .
C1 C2 C28 121.4(6) . .
C2 C3 C4 122.4(8) . .
C3 C4 C5 118.0(7) . .
C3 C4 C29 120.3(9) . .
C5 C4 C29 121.7(9) . .
C6 C5 C4 122.0(8) . .
C5 C6 C1 117.9(7) . .
C5 C6 C7 120.9(7) . .
C1 C6 C7 121.2(6) . .
C6 C7 C8 114.3(5) . .
C13 C8 C9 118.6(6) . .
C13 C8 C7 120.9(6) . .
C9 C8 C7 120.5(5) . .
O2 C9 C8 120.6(6) . .
O2 C9 C10 119.4(6) . .
C8 C9 C10 120.0(6) . .
C11 C10 C9 117.9(6) . .
C11 C10 C14 121.3(6) . .
C9 C10 C14 120.8(6) . .
C12 C11 C10 123.6(7) . .
C13 C12 C11 116.5(6) . .
C13 C12 C33 122.9(8) . .
C11 C12 C33 120.6(7) . .
C12 C13 C8 123.4(7) . .
C10 C14 C15 116.6(5) . .
C20 C15 C16 117.9(6) . .
C20 C15 C14 121.3(6) . .
C16 C15 C14 120.8(5) . .
O3 C16 C15 121.3(5) . .
O3 C16 C17 117.4(5) . .
C15 C16 C17 121.2(6) . .
C18 C17 C16 118.7(6) . .
C18 C17 C21 120.9(6) . .
C16 C17 C21 120.2(5) . .
C17 C18 C19 122.4(6) . .
C18 C19 C20 116.6(6) . .
C18 C19 C37 120.6(6) . .
C20 C19 C37 122.8(6) . .
C15 C20 C19 123.2(6) . .
C22 C21 C17 110.4(5) . .
C23 C22 C27 119.4(6) . .
C23 C22 C21 123.1(5) . .
C27 C22 C21 117.5(6) . .
O4 C23 C22 121.8(5) . .
O4 C23 C24 119.8(5) . .
C22 C23 C24 118.4(5) . .
O4 C23 Li2 51.0(3) . 3_667
C22 C23 Li2 110.1(5) . 3_667
C24 C23 Li2 106.3(4) . 3_667
C25 C24 C23 118.5(6) . .
C25 C24 C28 118.3(6) . .
C23 C24 C28 123.2(5) . .
C26 C25 C24 124.5(6) . .
C25 C26 C27 114.9(6) . .
C25 C26 C41 121.4(7) . .
C27 C26 C41 123.6(6) . .
C26 C27 C22 124.1(6) . .
C2 C28 C24 111.5(5) . .
C30 C29 C32 120.6(11) . .
C30 C29 C4 115.2(10) . .
C32 C29 C4 112.0(8) . .
C30 C29 C31 98.1(13) . .
C32 C29 C31 101.6(10) . .
C4 C29 C31 105.9(9) . .
C34 C33 C36 105.8(8) . .
C34 C33 C35 109.6(8) . .
C36 C33 C35 109.1(9) . .
C34 C33 C12 111.0(6) . .
C36 C33 C12 112.2(8) . .
C35 C33 C12 109.0(7) . .
C38 C37 C40 111.8(10) . .
C38 C37 C39 106.8(11) . .
C40 C37 C39 104.1(10) . .
C38 C37 C19 111.0(7) . .
C40 C37 C19 113.9(7) . .
C39 C37 C19 108.7(7) . .
C43 C41 C26 108.4(6) . .
C43 C41 C44 108.4(7) . .
C26 C41 C44 111.3(6) . .
C43 C41 C42 110.8(7) . .
C26 C41 C42 111.3(6) . .
C44 C41 C42 106.7(7) . .
O5 C45 C47 121.1(9) . .
O5 C45 C46 121.3(8) . .
C47 C45 C46 117.6(9) . .
O6 C48 C49 122.8(7) . .
O6 C48 C50 120.3(9) . .
C49 C48 C50 116.9(9) . .
O7 C52 C51 125.1(9) . .
O7 C52 C53 118.7(8) . .
C51 C52 C53 116.2(8) . .
O8 C55 C56 129(4) . .
O8 C55 C54 120(3) . .
C56 C55 C54 104.0(13) . .

loop_
_geom_bond_atom_site_label_1
_geom_bond_atom_site_label_2
_geom_bond_distance
_geom_bond_site_symmetry_2
Li1 O1 1.925(11) .
Li1 O3 1.947(11) 3_667
Li1 O4 1.975(11) .
Li1 O4 1.975(10) 3_667
Li1 Li1 2.39(2) 3_667
Li1 Li2 3.392(15) 3_667
Li1 Li2 3.400(14) .
Li2 O2 1.923(11) .
Li2 O5 1.938(13) .
Li2 O4 1.983(11) 3_667
Li2 O6 1.999(12) .
Li2 C23 2.535(12) 3_667
Li2 Li1 3.392(15) 3_667
O1 C1 1.376(7) .
O2 C9 1.371(7) .
O3 C16 1.381(7) .
O3 Li1 1.947(11) 3_667
O4 C23 1.366(7) .
O4 Li1 1.975(10) 3_667
O4 Li2 1.983(11) 3_667
O5 C45 1.237(8) .
O6 C48 1.211(9) .
O7 C52 1.213(8) .
O8 C55 1.31(3) .
C1 C6 1.400(9) .
C1 C2 1.420(9) .
C2 C3 1.382(9) .
C2 C28 1.509(10) .
C3 C4 1.390(11) .
C4 C5 1.410(11) .
C4 C29 1.563(11) .
C5 C6 1.400(9) .
C6 C7 1.538(9) .
C7 C8 1.541(9) .
C8 C13 1.399(9) .
C8 C9 1.416(9) .
C9 C10 1.419(9) .
C10 C11 1.406(9) .
C10 C14 1.514(9) .
C11 C12 1.394(10) .
C12 C13 1.391(10) .
C12 C33 1.547(10) .
C14 C15 1.543(9) .
C15 C20 1.396(9) .
C15 C16 1.400(8) .
C16 C17 1.401(8) .
C17 C18 1.397(8) .
C17 C21 1.537(8) .
C18 C19 1.402(9) .
C19 C20 1.405(9) .
C19 C37 1.526(9) .
C21 C22 1.531(8) .
C22 C23 1.405(8) .
C22 C27 1.407(8) .
C23 C24 1.422(8) .
C23 Li2 2.535(12) 3_667
C24 C25 1.412(9) .
C24 C28 1.530(9) .
C25 C26 1.385(9) .
C26 C27 1.393(9) .
C26 C41 1.547(9) .
C29 C30 1.421(16) .
C29 C32 1.476(13) .
C29 C31 1.748(18) .
C33 C34 1.523(11) .
C33 C36 1.524(14) .
C33 C35 1.531(13) .
C37 C38 1.468(13) .
C37 C40 1.483(13) .
C37 C39 1.523(13) .
C41 C43 1.528(10) .
C41 C44 1.552(11) .
C41 C42 1.565(12) .
C45 C47 1.467(12) .
C45 C46 1.488(11) .
C48 C49 1.487(12) .
C48 C50 1.527(12) .
C51 C52 1.450(11) .
C52 C53 1.486(12) .
C54 C55 1.96(4) .
C55 C56 1.58(4) .
